data_4305626
loop_
_publ_author_name
'Phillip I. Volkers'
'Christine A. Boyke'
'Jinzhu Chen'
'Thomas B. Rauchfuss'
'C. Matthew Whaley'
'Scott R. Wilson'
'Haijun Yao'

_publ_contact_author
; 
Scott R. Wilson 
University of Illinois 
School of Chemical Sciences, Box 59-1 
505 South Mathews Avenue 
Urbana, Illinois  61801 
USA 
;
_publ_contact_author_email srwilson@uiuc.edu
_publ_contact_author_fax '1  217 244 8068'
_publ_contact_author_phone '1  217 244 1708'
_publ_section_title
;
Precursors to [FeFe]-Hydrogenase Models: Syntheses of Fe2(SR)2(CO)6 from
CO-Free Iron Sources
;
_journal_name_full 'Inorganic Chemistry'
_journal_page_first 7002
_journal_page_last 7008
_journal_paper_doi 10.1021/ic800601k
_journal_volume 47
_journal_year 2008
_chemical_formula_moiety 'C25 H48 Fe3 O4 P2 S6'
_chemical_formula_sum 'C25 H48 Fe3 O4 P2 S6'
_chemical_formula_weight 834.48
_chemical_name_systematic
; 
? 
;
_space_group_IT_number 14
_symmetry_cell_setting monoclinic
_symmetry_space_group_name_Hall '-P 2ybc'
_symmetry_space_group_name_H-M 'P 1 21/c 1'
_atom_sites_solution_hydrogens geom
_atom_sites_solution_primary direct
_atom_sites_solution_secondary difmap
_audit_creation_method SHELXL-97
_audit_update_record
; 
2008-08-27   text and data added, srw 
;
_cell_angle_alpha 90.00
_cell_angle_beta 92.939(4)
_cell_angle_gamma 90.00
_cell_formula_units_Z 4
_cell_length_a 17.243(3)
_cell_length_b 11.4089(18)
_cell_length_c 18.414(3)
_cell_measurement_reflns_used 2534
_cell_measurement_temperature 273(2)
_cell_measurement_theta_max 21.62
_cell_measurement_theta_min 2.96
_cell_volume 3617.7(10)
_computing_cell_refinement 'SAINT V7.23A (Bruker, 2001)'
_computing_data_collection 'APEX2 V2.0-1 (Bruker, 2004)'
_computing_data_reduction 'SAINT V7.23A(Bruker, 2001)'
_computing_molecular_graphics 'SHELXTL V6.12 (Bruker, 2001)'
_computing_publication_material 'XCIF (Bruker, 2001)'
_computing_structure_refinement 'SHELXTL V6.12 (Bruker, 2001)'
_computing_structure_solution 'SHELXTL V6.12 (Bruker, 2001)'
_diffrn_ambient_temperature 193(2)
_diffrn_measured_fraction_theta_full 0.999
_diffrn_measured_fraction_theta_max 0.999
_diffrn_measurement_device 'Bruker Kappa/ApexII CCD'
_diffrn_measurement_method 'profile data from \f and \w scans'
_diffrn_radiation_monochromator graphite
_diffrn_radiation_source 'fine-focus sealed tube'
_diffrn_radiation_type MoK\a
_diffrn_radiation_wavelength 0.71073
_diffrn_radiation_wavelength_id ga33gas
_diffrn_reflns_av_R_equivalents 0.0847
_diffrn_reflns_av_sigmaI/netI 0.0893
_diffrn_reflns_limit_h_max 21
_diffrn_reflns_limit_h_min -20
_diffrn_reflns_limit_k_max 11
_diffrn_reflns_limit_k_min -13
_diffrn_reflns_limit_l_max 19
_diffrn_reflns_limit_l_min -22
_diffrn_reflns_number 31532
_diffrn_reflns_theta_full 25.72
_diffrn_reflns_theta_max 25.72
_diffrn_reflns_theta_min 2.10
_exptl_absorpt_coefficient_mu 1.651
_exptl_absorpt_correction_T_max 0.94207
_exptl_absorpt_correction_T_min 0.87607
_exptl_absorpt_correction_type integration
_exptl_absorpt_process_details 'SHELXTL/XPREP (Bruker, 2001)'
_exptl_crystal_colour black
_exptl_crystal_density_diffrn 1.532
_exptl_crystal_density_method 'not measured'
_exptl_crystal_description prism
_exptl_crystal_F_000 1736
_exptl_crystal_id ga33gas
_exptl_crystal_preparation
; 
The data crystal was mounted using oil (Parantone-N, Exxon) to a 
0.3 mm cryo-loop (Hampton Research) with the (0 -1 -1) scattering 
planes roughly normal to the spindle axis. 
;
_exptl_crystal_size_max 0.08
_exptl_crystal_size_mid 0.04
_exptl_crystal_size_min 0.04
_refine_diff_density_max 0.510
_refine_diff_density_min -0.442
_refine_diff_density_rms 0.106
_refine_ls_extinction_method none
_refine_ls_goodness_of_fit_ref 1.040
_refine_ls_hydrogen_treatment noref
_refine_ls_matrix_type full
_refine_ls_number_parameters 387
_refine_ls_number_reflns 6883
_refine_ls_number_restraints 39
_refine_ls_restrained_S_all 1.038
_refine_ls_R_factor_all 0.1000
_refine_ls_R_factor_gt 0.0505
_refine_ls_shift/su_max 0.034
_refine_ls_shift/su_mean 0.001
_refine_ls_structure_factor_coef Fsqd
_refine_ls_weighting_details 'calc w=1/[\s^2^(Fo^2^)+(0.0322P)^2^+3.1736P] where P=(Fo^2^+2Fc^2^)/3'
_refine_ls_weighting_scheme calc
_refine_ls_wR_factor_gt 0.0897
_refine_ls_wR_factor_ref 0.1040
_reflns_number_gt 4345
_reflns_number_total 6883
_reflns_threshold_expression >2sigma(I)
_cod_data_source_file ic800601k-file002.cif
_cod_data_source_block ga33gas
_cod_depositor_comments
;
The following automatic conversions were performed:
'_symmetry_cell_setting' value 'Monoclinic' changed to 'monoclinic'
according to '/home/saulius/struct/CIF-dictionaries/cif_core.dic'
dictionary named 'cif_core.dic' version 2.4.1 from 2010-06-29.

Automatic conversion script
Id: cif_fix_enum 1527 2010-12-29 10:47:43Z saulius 
;
_cod_original_cell_volume 3617.8(10)
_cod_original_sg_symbol_Hall '-P 2ybc '
_cod_original_sg_symbol_H-M 'P 21/c '
_cod_database_code 4305626

loop_
_symmetry_equiv_pos_as_xyz
'x, y, z'
'-x, y+1/2, -z+1/2'
'-x, -y, -z'
'x, -y-1/2, z-1/2'

loop_
_atom_site_label
_atom_site_type_symbol
_atom_site_fract_x
_atom_site_fract_y
_atom_site_fract_z
_atom_site_U_iso_or_equiv
_atom_site_adp_type
_atom_site_occupancy
_atom_site_symmetry_multiplicity
_atom_site_calc_flag
_atom_site_refinement_flags
_atom_site_disorder_assembly
_atom_site_disorder_group
C1 C 0.6943(3) 0.2367(4) 0.0150(3) 0.0327(13) Uani 1 1 d . . .
H1A H 0.6752 0.1549 0.0140 0.039 Uiso 1 1 calc R . .
H1B H 0.6781 0.2729 -0.0323 0.039 Uiso 1 1 calc R . .
C2 C 0.7834(3) 0.2341(5) 0.0215(3) 0.0332(13) Uani 1 1 d . . .
H2A H 0.8021 0.1933 -0.0217 0.040 Uiso 1 1 calc R . .
H2B H 0.8024 0.3159 0.0199 0.040 Uiso 1 1 calc R . .
C3 C 0.8206(3) 0.1758(5) 0.0891(3) 0.0364(14) Uani 1 1 d . . .
H3A H 0.8775 0.1744 0.0845 0.044 Uiso 1 1 calc R . .
H3B H 0.8026 0.0935 0.0904 0.044 Uiso 1 1 calc R . .
C4 C 0.7714(3) 0.5798(5) -0.0251(2) 0.0340(13) Uani 1 1 d . A .
H4A H 0.7870 0.6578 -0.0429 0.041 Uiso 1 1 calc R . .
H4B H 0.7823 0.5218 -0.0632 0.041 Uiso 1 1 calc R . .
C5 C 0.6845(3) 0.5811(5) -0.0149(3) 0.0367(14) Uani 1 1 d . . .
H5A H 0.6692 0.5021 0.0014 0.044 Uiso 1 1 calc R . .
H5B H 0.6578 0.5950 -0.0630 0.044 Uiso 1 1 calc R . .
C6 C 0.6544(3) 0.6704(5) 0.0383(3) 0.0339(13) Uani 1 1 d . A .
H6A H 0.5970 0.6650 0.0367 0.041 Uiso 1 1 calc R . .
H6B H 0.6679 0.7497 0.0212 0.041 Uiso 1 1 calc R . .
C7 C 0.7475(3) 0.3884(4) 0.3246(2) 0.0306(13) Uani 1 1 d . A .
H7A H 0.7316 0.3354 0.3637 0.037 Uiso 1 1 calc R . .
H7B H 0.7952 0.3558 0.3047 0.037 Uiso 1 1 calc R . .
C8 C 0.7655(3) 0.5082(4) 0.3567(3) 0.0350(14) Uani 1 1 d . . .
H8A H 0.8140 0.5027 0.3877 0.042 Uiso 1 1 calc R . .
H8B H 0.7232 0.5302 0.3885 0.042 Uiso 1 1 calc R . .
C9 C 0.7748(3) 0.6061(4) 0.3010(2) 0.0289(12) Uani 1 1 d . A .
H9A H 0.7965 0.6764 0.3262 0.035 Uiso 1 1 calc R . .
H9B H 0.7232 0.6270 0.2788 0.035 Uiso 1 1 calc R . .
C10 C 0.6951(3) 0.1417(4) 0.2789(3) 0.0281(12) Uani 1 1 d . . .
C11 C 0.6675(3) 0.0744(4) 0.1482(3) 0.0277(12) Uani 1 1 d . . .
C12 C 0.8075(3) 0.8148(5) 0.2018(3) 0.0299(13) Uani 1 1 d . . .
C13 C 0.8114(3) 0.8044(5) 0.0649(3) 0.0338(13) Uani 1 1 d . . .
C14 C 0.4858(3) 0.3310(4) 0.1951(3) 0.0260(12) Uani 1 1 d . . .
H14A H 0.5091 0.3942 0.2260 0.031 Uiso 1 1 calc R . .
H14B H 0.4917 0.3537 0.1438 0.031 Uiso 1 1 calc R . .
C15 C 0.3996(3) 0.3247(5) 0.2084(3) 0.0374(14) Uani 1 1 d . . .
H15A H 0.3748 0.2663 0.1758 0.056 Uiso 1 1 calc R . .
H15B H 0.3757 0.4015 0.1990 0.056 Uiso 1 1 calc R . .
H15C H 0.3927 0.3021 0.2590 0.056 Uiso 1 1 calc R . .
C16 C 0.5165(3) 0.1539(4) 0.3050(3) 0.0294(12) Uani 1 1 d . . .
H16A H 0.4605 0.1345 0.3040 0.035 Uiso 1 1 calc R . .
H16B H 0.5455 0.0813 0.3180 0.035 Uiso 1 1 calc R . .
C17 C 0.5332(3) 0.2432(5) 0.3649(3) 0.0388(14) Uani 1 1 d . . .
H17A H 0.5847 0.2773 0.3596 0.058 Uiso 1 1 calc R . .
H17B H 0.5316 0.2046 0.4123 0.058 Uiso 1 1 calc R . .
H17C H 0.4939 0.3053 0.3614 0.058 Uiso 1 1 calc R . .
C18 C 0.4871(3) 0.0851(4) 0.1591(3) 0.0357(14) Uani 1 1 d . . .
H18A H 0.5140 0.0090 0.1662 0.043 Uiso 1 1 calc R . .
H18B H 0.4347 0.0769 0.1781 0.043 Uiso 1 1 calc R . .
C19 C 0.4780(3) 0.1099(5) 0.0776(3) 0.0456(16) Uani 1 1 d . . .
H19A H 0.4482 0.1823 0.0694 0.068 Uiso 1 1 calc R . .
H19B H 0.4506 0.0446 0.0531 0.068 Uiso 1 1 calc R . .
H19C H 0.5295 0.1189 0.0579 0.068 Uiso 1 1 calc R . .
C20 C 0.9944(3) 0.8150(5) 0.2164(3) 0.0440(15) Uani 1 1 d . A .
H20A H 1.0504 0.8258 0.2090 0.053 Uiso 1 1 calc R . .
H20B H 0.9699 0.8934 0.2135 0.053 Uiso 1 1 calc R . .
C21 C 0.9859(3) 0.7669(5) 0.2933(3) 0.0477(16) Uani 1 1 d . . .
H21A H 0.9306 0.7603 0.3029 0.072 Uiso 1 1 calc R . .
H21B H 1.0113 0.8202 0.3288 0.072 Uiso 1 1 calc R . .
H21C H 1.0102 0.6894 0.2975 0.072 Uiso 1 1 calc R . .
C22 C 1.0072(3) 0.5890(5) 0.1460(3) 0.0373(14) Uani 1 1 d . A .
H22A H 0.9920 0.5456 0.1895 0.045 Uiso 1 1 calc R . .
H22B H 0.9908 0.5416 0.1029 0.045 Uiso 1 1 calc R . .
C23 C 1.0953(3) 0.5977(5) 0.1490(3) 0.0477(16) Uani 1 1 d . . .
H23A H 1.1115 0.6483 0.1095 0.072 Uiso 1 1 calc R . .
H23B H 1.1176 0.5194 0.1436 0.072 Uiso 1 1 calc R . .
H23C H 1.1136 0.6311 0.1959 0.072 Uiso 1 1 calc R . .
C24 C 0.9921(15) 0.8065(9) 0.0651(7) 0.055(2) Uani 0.833(9) 1 d PDU A 1
H24A H 0.9668 0.8843 0.0615 0.065 Uiso 0.833(9) 1 calc PR A 1
H24B H 1.0484 0.8196 0.0755 0.065 Uiso 0.833(9) 1 calc PR A 1
C25 C 0.9810(5) 0.7451(7) -0.0074(4) 0.064(2) Uani 0.833(9) 1 d PDU A 1
H25A H 0.9979 0.7969 -0.0461 0.095 Uiso 0.833(9) 1 calc PR A 1
H25B H 0.9259 0.7258 -0.0165 0.095 Uiso 0.833(9) 1 calc PR A 1
H25C H 1.0118 0.6730 -0.0067 0.095 Uiso 0.833(9) 1 calc PR A 1
Fe1 Fe 0.74668(4) 0.45023(6) 0.14716(4) 0.02216(18) Uani 1 1 d . A .
Fe2 Fe 0.66956(4) 0.20890(6) 0.19494(4) 0.02257(18) Uani 1 1 d . A .
Fe3 Fe 0.82255(4) 0.70386(6) 0.13665(4) 0.02298(18) Uani 1 1 d . A .
O1 O 0.7124(2) 0.0982(3) 0.33386(19) 0.0395(10) Uani 1 1 d . . .
O2 O 0.6653(2) -0.0147(3) 0.1186(2) 0.0452(10) Uani 1 1 d . . .
O3 O 0.7950(2) 0.8882(3) 0.2422(2) 0.0469(11) Uani 1 1 d . . .
O4 O 0.8024(2) 0.8742(3) 0.0198(2) 0.0523(11) Uani 1 1 d . . .
P1 P 0.54079(8) 0.19678(11) 0.21307(7) 0.0235(3) Uani 1 1 d . . .
P2 P 0.95318(8) 0.72652(12) 0.14159(8) 0.0315(3) Uani 1 1 d DU . .
S1 S 0.64640(7) 0.31605(11) 0.08753(6) 0.0252(3) Uani 1 1 d . . .
S2 S 0.80056(7) 0.24471(11) 0.17518(7) 0.0267(3) Uani 1 1 d . . .
S3 S 0.83228(7) 0.54449(11) 0.05721(7) 0.0258(3) Uani 1 1 d . . .
S4 S 0.69050(7) 0.65533(11) 0.13265(7) 0.0261(3) Uani 1 1 d . . .
S5 S 0.67090(7) 0.39276(11) 0.25277(6) 0.0236(3) Uani 1 1 d . . .
S6 S 0.83846(7) 0.56315(10) 0.22954(6) 0.0233(3) Uani 1 1 d . . .
C26 C 0.990(8) 0.789(3) 0.058(4) 0.058(4) Uani 0.167(9) 1 d PDU A 2
H26A H 1.0429 0.7582 0.0520 0.070 Uiso 0.167(9) 1 calc PR A 2
H26B H 0.9566 0.7625 0.0163 0.070 Uiso 0.167(9) 1 calc PR A 2
C27 C 0.993(2) 0.922(2) 0.0573(19) 0.059(4) Uani 0.167(9) 1 d PDU A 2
H27A H 0.9978 0.9489 0.0072 0.088 Uiso 0.167(9) 1 calc PR A 2
H27B H 1.0387 0.9484 0.0872 0.088 Uiso 0.167(9) 1 calc PR A 2
H27C H 0.9460 0.9536 0.0768 0.088 Uiso 0.167(9) 1 calc PR A 2

loop_
_atom_site_aniso_label
_atom_site_aniso_U_11
_atom_site_aniso_U_22
_atom_site_aniso_U_33
_atom_site_aniso_U_23
_atom_site_aniso_U_13
_atom_site_aniso_U_12
C1 0.042(4) 0.033(3) 0.024(3) -0.009(3) 0.005(2) 0.000(3)
C2 0.035(4) 0.037(3) 0.029(3) -0.014(3) 0.009(2) -0.001(3)
C3 0.026(3) 0.044(3) 0.040(3) -0.010(3) 0.010(3) -0.001(3)
C4 0.048(4) 0.040(3) 0.014(2) -0.005(3) -0.002(2) -0.006(3)
C5 0.043(4) 0.039(3) 0.027(3) 0.005(3) -0.011(3) -0.006(3)
C6 0.030(3) 0.043(3) 0.028(3) 0.004(3) -0.001(2) 0.004(3)
C7 0.039(3) 0.037(3) 0.017(3) 0.004(3) 0.004(2) -0.003(3)
C8 0.043(4) 0.040(3) 0.022(3) -0.005(3) -0.001(3) -0.012(3)
C9 0.033(3) 0.033(3) 0.021(3) -0.005(3) 0.004(2) -0.004(2)
C10 0.022(3) 0.033(3) 0.029(3) 0.000(3) 0.001(2) 0.002(2)
C11 0.024(3) 0.028(3) 0.032(3) 0.001(3) 0.001(2) 0.001(2)
C12 0.031(3) 0.029(3) 0.030(3) 0.003(3) 0.001(2) 0.000(2)
C13 0.039(4) 0.028(3) 0.035(3) -0.002(3) 0.003(3) 0.007(3)
C14 0.025(3) 0.027(3) 0.026(3) -0.001(2) 0.003(2) 0.000(2)
C15 0.029(3) 0.037(3) 0.046(3) 0.011(3) 0.008(3) 0.005(3)
C16 0.026(3) 0.033(3) 0.030(3) 0.011(3) 0.005(2) 0.003(2)
C17 0.040(4) 0.047(3) 0.030(3) 0.006(3) 0.005(3) -0.006(3)
C18 0.030(3) 0.029(3) 0.049(4) -0.005(3) 0.003(3) -0.005(3)
C19 0.042(4) 0.048(3) 0.046(4) -0.012(3) -0.008(3) -0.009(3)
C20 0.036(4) 0.043(3) 0.053(4) -0.004(3) -0.003(3) -0.010(3)
C21 0.037(4) 0.056(4) 0.049(4) -0.010(3) -0.011(3) -0.005(3)
C22 0.029(3) 0.038(3) 0.046(4) -0.005(3) 0.004(3) 0.001(3)
C23 0.031(4) 0.062(4) 0.051(4) -0.010(4) 0.005(3) 0.001(3)
C24 0.045(4) 0.066(5) 0.053(4) 0.020(4) 0.015(4) -0.013(5)
C25 0.061(5) 0.078(5) 0.053(4) 0.015(4) 0.021(4) -0.014(4)
Fe1 0.0243(4) 0.0232(4) 0.0191(4) 0.0004(3) 0.0026(3) -0.0014(3)
Fe2 0.0225(4) 0.0210(4) 0.0242(4) 0.0013(3) 0.0018(3) 0.0001(3)
Fe3 0.0256(4) 0.0212(4) 0.0222(4) 0.0019(3) 0.0026(3) 0.0000(3)
O1 0.041(2) 0.043(2) 0.034(2) 0.013(2) -0.0067(19) 0.0009(19)
O2 0.048(3) 0.029(2) 0.058(3) -0.013(2) 0.003(2) 0.0033(19)
O3 0.055(3) 0.036(2) 0.049(3) -0.014(2) 0.003(2) 0.006(2)
O4 0.073(3) 0.040(2) 0.043(3) 0.018(2) 0.000(2) 0.003(2)
P1 0.0223(8) 0.0210(6) 0.0274(7) 0.0020(6) 0.0025(6) -0.0007(6)
P2 0.0274(9) 0.0315(7) 0.0360(8) 0.0024(7) 0.0041(6) -0.0046(6)
S1 0.0269(8) 0.0282(7) 0.0204(6) 0.0001(6) 0.0008(5) -0.0016(6)
S2 0.0220(8) 0.0291(7) 0.0290(7) -0.0019(6) 0.0021(6) 0.0010(6)
S3 0.0276(8) 0.0272(6) 0.0227(6) -0.0023(6) 0.0031(6) -0.0004(6)
S4 0.0248(8) 0.0288(7) 0.0247(7) 0.0005(6) 0.0012(6) 0.0032(6)
S5 0.0234(7) 0.0262(6) 0.0212(7) -0.0012(6) 0.0022(5) -0.0031(6)
S6 0.0236(7) 0.0239(6) 0.0227(6) 0.0016(6) 0.0024(5) -0.0010(6)
C26 0.051(7) 0.071(7) 0.055(6) 0.021(6) 0.015(6) -0.014(7)
C27 0.051(8) 0.069(7) 0.057(8) 0.026(7) 0.011(8) -0.015(8)

loop_
_atom_type_symbol
_atom_type_description
_atom_type_scat_dispersion_real
_atom_type_scat_dispersion_imag
_atom_type_scat_source
C C 0.0033 0.0016 'International Tables Vol C Tables 4.2.6.8 and 6.1.1.4'
H H 0.0000 0.0000 'International Tables Vol C Tables 4.2.6.8 and 6.1.1.4'
O O 0.0106 0.0060 'International Tables Vol C Tables 4.2.6.8 and 6.1.1.4'
P P 0.1023 0.0942 'International Tables Vol C Tables 4.2.6.8 and 6.1.1.4'
S S 0.1246 0.1234 'International Tables Vol C Tables 4.2.6.8 and 6.1.1.4'
Fe Fe 0.3463 0.8444 'International Tables Vol C Tables 4.2.6.8 and 6.1.1.4'

loop_
_exptl_crystal_face_index_h
_exptl_crystal_face_index_k
_exptl_crystal_face_index_l
_exptl_crystal_face_perp_dist
1.00 0.00 0.00 0.0200
-1.00 0.00 0.00 0.0200
0.00 0.00 1.00 0.0400
0.00 0.00 -1.00 0.0400
0.00 1.00 0.00 0.0200
0.00 -1.00 0.00 0.0200

loop_
_geom_angle_atom_site_label_1
_geom_angle_atom_site_label_2
_geom_angle_atom_site_label_3
_geom_angle
_geom_angle_site_symmetry_1
_geom_angle_site_symmetry_3
_geom_angle_publ_flag
C2 C1 S1 115.8(3) . . ?
C2 C1 H1A 108.3 . . ?
S1 C1 H1A 108.3 . . ?
C2 C1 H1B 108.3 . . ?
S1 C1 H1B 108.3 . . ?
H1A C1 H1B 107.4 . . ?
C3 C2 C1 116.8(4) . . ?
C3 C2 H2A 108.1 . . ?
C1 C2 H2A 108.1 . . ?
C3 C2 H2B 108.1 . . ?
C1 C2 H2B 108.1 . . ?
H2A C2 H2B 107.3 . . ?
C2 C3 S2 115.6(4) . . ?
C2 C3 H3A 108.4 . . ?
S2 C3 H3A 108.4 . . ?
C2 C3 H3B 108.4 . . ?
S2 C3 H3B 108.4 . . ?
H3A C3 H3B 107.4 . . ?
C5 C4 S3 115.1(3) . . ?
C5 C4 H4A 108.5 . . ?
S3 C4 H4A 108.5 . . ?
C5 C4 H4B 108.5 . . ?
S3 C4 H4B 108.5 . . ?
H4A C4 H4B 107.5 . . ?
C4 C5 C6 117.2(4) . . ?
C4 C5 H5A 108.0 . . ?
C6 C5 H5A 108.0 . . ?
C4 C5 H5B 108.0 . . ?
C6 C5 H5B 108.0 . . ?
H5A C5 H5B 107.2 . . ?
C5 C6 S4 116.0(3) . . ?
C5 C6 H6A 108.3 . . ?
S4 C6 H6A 108.3 . . ?
C5 C6 H6B 108.3 . . ?
S4 C6 H6B 108.3 . . ?
H6A C6 H6B 107.4 . . ?
C8 C7 S5 112.6(4) . . ?
C8 C7 H7A 109.1 . . ?
S5 C7 H7A 109.1 . . ?
C8 C7 H7B 109.1 . . ?
S5 C7 H7B 109.1 . . ?
H7A C7 H7B 107.8 . . ?
C7 C8 C9 115.1(4) . . ?
C7 C8 H8A 108.5 . . ?
C9 C8 H8A 108.5 . . ?
C7 C8 H8B 108.5 . . ?
C9 C8 H8B 108.5 . . ?
H8A C8 H8B 107.5 . . ?
C8 C9 S6 112.1(4) . . ?
C8 C9 H9A 109.2 . . ?
S6 C9 H9A 109.2 . . ?
C8 C9 H9B 109.2 . . ?
S6 C9 H9B 109.2 . . ?
H9A C9 H9B 107.9 . . ?
O1 C10 Fe2 179.5(5) . . ?
O2 C11 Fe2 178.7(5) . . ?
O3 C12 Fe3 177.0(5) . . ?
O4 C13 Fe3 176.9(5) . . ?
C15 C14 P1 115.8(3) . . ?
C15 C14 H14A 108.3 . . ?
P1 C14 H14A 108.3 . . ?
C15 C14 H14B 108.3 . . ?
P1 C14 H14B 108.3 . . ?
H14A C14 H14B 107.4 . . ?
C14 C15 H15A 109.5 . . ?
C14 C15 H15B 109.5 . . ?
H15A C15 H15B 109.5 . . ?
C14 C15 H15C 109.5 . . ?
H15A C15 H15C 109.5 . . ?
H15B C15 H15C 109.5 . . ?
C17 C16 P1 116.6(4) . . ?
C17 C16 H16A 108.1 . . ?
P1 C16 H16A 108.1 . . ?
C17 C16 H16B 108.1 . . ?
P1 C16 H16B 108.1 . . ?
H16A C16 H16B 107.3 . . ?
C16 C17 H17A 109.5 . . ?
C16 C17 H17B 109.5 . . ?
H17A C17 H17B 109.5 . . ?
C16 C17 H17C 109.5 . . ?
H17A C17 H17C 109.5 . . ?
H17B C17 H17C 109.5 . . ?
C19 C18 P1 115.2(4) . . ?
C19 C18 H18A 108.5 . . ?
P1 C18 H18A 108.5 . . ?
C19 C18 H18B 108.5 . . ?
P1 C18 H18B 108.5 . . ?
H18A C18 H18B 107.5 . . ?
C18 C19 H19A 109.5 . . ?
C18 C19 H19B 109.5 . . ?
H19A C19 H19B 109.5 . . ?
C18 C19 H19C 109.5 . . ?
H19A C19 H19C 109.5 . . ?
H19B C19 H19C 109.5 . . ?
C21 C20 P2 116.6(4) . . ?
C21 C20 H20A 108.1 . . ?
P2 C20 H20A 108.1 . . ?
C21 C20 H20B 108.1 . . ?
P2 C20 H20B 108.1 . . ?
H20A C20 H20B 107.3 . . ?
C20 C21 H21A 109.5 . . ?
C20 C21 H21B 109.5 . . ?
H21A C21 H21B 109.5 . . ?
C20 C21 H21C 109.5 . . ?
H21A C21 H21C 109.5 . . ?
H21B C21 H21C 109.5 . . ?
C23 C22 P2 116.9(4) . . ?
C23 C22 H22A 108.1 . . ?
P2 C22 H22A 108.1 . . ?
C23 C22 H22B 108.1 . . ?
P2 C22 H22B 108.1 . . ?
H22A C22 H22B 107.3 . . ?
C22 C23 H23A 109.5 . . ?
C22 C23 H23B 109.5 . . ?
H23A C23 H23B 109.5 . . ?
C22 C23 H23C 109.5 . . ?
H23A C23 H23C 109.5 . . ?
H23B C23 H23C 109.5 . . ?
C25 C24 P2 114.4(8) . . ?
C25 C24 H24A 108.6 . . ?
P2 C24 H24A 108.6 . . ?
C25 C24 H24B 108.7 . . ?
P2 C24 H24B 108.7 . . ?
H24A C24 H24B 107.6 . . ?
S5 Fe1 S6 90.18(5) . . ?
S5 Fe1 S3 167.81(5) . . ?
S6 Fe1 S3 78.71(4) . . ?
S5 Fe1 S1 78.70(5) . . ?
S6 Fe1 S1 168.29(5) . . ?
S3 Fe1 S1 112.68(5) . . ?
S5 Fe1 S4 96.45(5) . . ?
S6 Fe1 S4 79.33(4) . . ?
S3 Fe1 S4 76.74(4) . . ?
S1 Fe1 S4 105.32(5) . . ?
S5 Fe1 S2 78.53(4) . . ?
S6 Fe1 S2 97.93(5) . . ?
S3 Fe1 S2 107.73(5) . . ?
S1 Fe1 S2 76.44(4) . . ?
S4 Fe1 S2 174.33(5) . . ?
C11 Fe2 C10 92.7(2) . . ?
C11 Fe2 P1 91.32(16) . . ?
C10 Fe2 P1 92.71(17) . . ?
C11 Fe2 S1 92.52(16) . . ?
C10 Fe2 S1 173.05(17) . . ?
P1 Fe2 S1 91.73(5) . . ?
C11 Fe2 S2 94.13(17) . . ?
C10 Fe2 S2 90.71(17) . . ?
P1 Fe2 S2 173.43(5) . . ?
S1 Fe2 S2 84.36(5) . . ?
C11 Fe2 S5 177.59(17) . . ?
C10 Fe2 S5 89.70(17) . . ?
P1 Fe2 S5 88.55(5) . . ?
S1 Fe2 S5 85.07(5) . . ?
S2 Fe2 S5 85.85(5) . . ?
C13 Fe3 C12 91.6(2) . . ?
C13 Fe3 P2 91.51(18) . . ?
C12 Fe3 P2 94.07(17) . . ?
C13 Fe3 S4 93.54(18) . . ?
C12 Fe3 S4 90.83(17) . . ?
P2 Fe3 S4 172.86(6) . . ?
C13 Fe3 S3 92.64(17) . . ?
C12 Fe3 S3 173.59(17) . . ?
P2 Fe3 S3 90.61(5) . . ?
S4 Fe3 S3 84.12(5) . . ?
C13 Fe3 S6 177.75(17) . . ?
C12 Fe3 S6 90.64(16) . . ?
P2 Fe3 S6 88.28(5) . . ?
S4 Fe3 S6 86.47(5) . . ?
S3 Fe3 S6 85.12(5) . . ?
C14 P1 C16 104.5(2) . . ?
C14 P1 C18 104.0(2) . . ?
C16 P1 C18 100.5(2) . . ?
C14 P1 Fe2 115.25(16) . . ?
C16 P1 Fe2 115.12(17) . . ?
C18 P1 Fe2 115.66(18) . . ?
C20 P2 C22 105.3(3) . . ?
C20 P2 C24 99.2(6) . . ?
C22 P2 C24 104.8(6) . . ?
C20 P2 C26 106(3) . . ?
C22 P2 C26 100(2) . . ?
C20 P2 Fe3 116.2(2) . . ?
C22 P2 Fe3 114.12(18) . . ?
C24 P2 Fe3 115.4(9) . . ?
C26 P2 Fe3 113(5) . . ?
C1 S1 Fe2 107.01(17) . . ?
C1 S1 Fe1 106.93(17) . . ?
Fe2 S1 Fe1 82.27(4) . . ?
C3 S2 Fe2 106.72(18) . . ?
C3 S2 Fe1 107.61(18) . . ?
Fe2 S2 Fe1 81.28(4) . . ?
C4 S3 Fe3 106.71(17) . . ?
C4 S3 Fe1 107.83(17) . . ?
Fe3 S3 Fe1 81.81(4) . . ?
C6 S4 Fe3 106.97(18) . . ?
C6 S4 Fe1 107.25(18) . . ?
Fe3 S4 Fe1 81.34(4) . . ?
C7 S5 Fe2 107.11(17) . . ?
C7 S5 Fe1 100.63(17) . . ?
Fe2 S5 Fe1 82.79(4) . . ?
C9 S6 Fe3 106.83(17) . . ?
C9 S6 Fe1 101.03(17) . . ?
Fe3 S6 Fe1 82.16(4) . . ?
C27 C26 P2 114.6(16) . . ?
C27 C26 H26A 108.5 . . ?
P2 C26 H26A 108.5 . . ?
C27 C26 H26B 108.8 . . ?
P2 C26 H26B 108.8 . . ?
H26A C26 H26B 107.6 . . ?
C26 C27 H27A 109.4 . . ?
C26 C27 H27B 109.7 . . ?
H27A C27 H27B 109.5 . . ?
C26 C27 H27C 109.3 . . ?
H27A C27 H27C 109.5 . . ?
H27B C27 H27C 109.5 . . ?

loop_
_geom_bond_atom_site_label_1
_geom_bond_atom_site_label_2
_geom_bond_distance
_geom_bond_site_symmetry_2
_geom_bond_publ_flag
C1 C2 1.535(7) . ?
C1 S1 1.844(5) . ?
C1 H1A 0.9900 . ?
C1 H1B 0.9900 . ?
C2 C3 1.522(7) . ?
C2 H2A 0.9900 . ?
C2 H2B 0.9900 . ?
C3 S2 1.818(5) . ?
C3 H3A 0.9900 . ?
C3 H3B 0.9900 . ?
C4 C5 1.520(7) . ?
C4 S3 1.843(5) . ?
C4 H4A 0.9900 . ?
C4 H4B 0.9900 . ?
C5 C6 1.522(7) . ?
C5 H5A 0.9900 . ?
C5 H5B 0.9900 . ?
C6 S4 1.824(5) . ?
C6 H6A 0.9900 . ?
C6 H6B 0.9900 . ?
C7 C8 1.515(7) . ?
C7 S5 1.822(5) . ?
C7 H7A 0.9900 . ?
C7 H7B 0.9900 . ?
C8 C9 1.530(7) . ?
C8 H8A 0.9900 . ?
C8 H8B 0.9900 . ?
C9 S6 1.823(5) . ?
C9 H9A 0.9900 . ?
C9 H9B 0.9900 . ?
C10 O1 1.153(5) . ?
C10 Fe2 1.761(5) . ?
C11 O2 1.153(5) . ?
C11 Fe2 1.759(5) . ?
C12 O3 1.147(6) . ?
C12 Fe3 1.772(6) . ?
C13 O4 1.156(6) . ?
C13 Fe3 1.752(6) . ?
C14 C15 1.521(6) . ?
C14 P1 1.823(5) . ?
C14 H14A 0.9900 . ?
C14 H14B 0.9900 . ?
C15 H15A 0.9800 . ?
C15 H15B 0.9800 . ?
C15 H15C 0.9800 . ?
C16 C17 1.518(7) . ?
C16 P1 1.831(5) . ?
C16 H16A 0.9900 . ?
C16 H16B 0.9900 . ?
C17 H17A 0.9800 . ?
C17 H17B 0.9800 . ?
C17 H17C 0.9800 . ?
C18 C19 1.528(7) . ?
C18 P1 1.838(5) . ?
C18 H18A 0.9900 . ?
C18 H18B 0.9900 . ?
C19 H19A 0.9800 . ?
C19 H19B 0.9800 . ?
C19 H19C 0.9800 . ?
C20 C21 1.534(7) . ?
C20 P2 1.822(5) . ?
C20 H20A 0.9900 . ?
C20 H20B 0.9900 . ?
C21 H21A 0.9800 . ?
C21 H21B 0.9800 . ?
C21 H21C 0.9800 . ?
C22 C23 1.520(7) . ?
C22 P2 1.824(5) . ?
C22 H22A 0.9900 . ?
C22 H22B 0.9900 . ?
C23 H23A 0.9800 . ?
C23 H23B 0.9800 . ?
C23 H23C 0.9800 . ?
C24 C25 1.512(16) . ?
C24 P2 1.834(6) . ?
C24 H24A 0.9900 . ?
C24 H24B 0.9900 . ?
C25 H25A 0.9800 . ?
C25 H25B 0.9800 . ?
C25 H25C 0.9800 . ?
Fe1 S5 2.4859(14) . ?
Fe1 S6 2.4938(14) . ?
Fe1 S3 2.5158(14) . ?
Fe1 S1 2.5189(14) . ?
Fe1 S4 2.5414(14) . ?
Fe1 S2 2.5648(15) . ?
Fe2 P1 2.2664(15) . ?
Fe2 S1 2.3420(14) . ?
Fe2 S2 2.3423(15) . ?
Fe2 S5 2.3520(14) . ?
Fe3 P2 2.2645(16) . ?
Fe3 S4 2.3409(15) . ?
Fe3 S3 2.3451(14) . ?
Fe3 S6 2.3515(14) . ?
P2 C26 1.835(11) . ?
C26 C27 1.512(19) . ?
C26 H26A 0.9900 . ?
C26 H26B 0.9900 . ?
C27 H27A 0.9800 . ?
C27 H27B 0.9800 . ?
C27 H27C 0.9800 . ?
